data_1101119
loop_
_publ_author_name
'Jorge A. R. Navarro'
'M. Angustias Romero'
'Juan M. Salas'
'Miguel Quir\'os'

_publ_section_title
;
 Kinetically and thermodynamically controlled formation of
 homo- and heterobinuclear platinum(II) and palladium(II)
 complexes supported by bidentate triazolopyrimidine ligands
;
_journal_name_full 'Inorganic Chemistry'
_journal_page_first 3277
_journal_page_last 3283
_journal_paper_doi 10.1021/ic9609214
_journal_volume 36
_journal_year 1997
_chemical_formula_sum 'C12 H22 N12 O10 Pt'
_chemical_formula_weight 689.51
_space_group_IT_number 2
_symmetry_cell_setting triclinic
_symmetry_space_group_name_Hall '-P 1'
_symmetry_space_group_name_H-M 'P -1'
_cell_angle_alpha 73.690(10)
_cell_angle_beta 84.530(10)
_cell_angle_gamma 85.800(10)
_cell_formula_units_Z 2
_cell_length_a 7.8590(10)
_cell_length_b 11.811(2)
_cell_length_c 12.986(2)
_cell_measurement_temperature 293(2)
_cell_volume 1150.3(3)
_diffrn_ambient_temperature 293(2)
_exptl_crystal_density_diffrn 1.991
_refine_ls_R_factor_obs 0.0502
_refine_ls_wR_factor_obs 0.1372
_cod_database_code 1101119

loop_
_symmetry_equiv_pos_as_xyz
'x, y, z'
'-x, -y, -z'

loop_
_atom_site_aniso_label
_atom_site_aniso_U_11
_atom_site_aniso_U_22
_atom_site_aniso_U_33
_atom_site_aniso_U_23
_atom_site_aniso_U_13
_atom_site_aniso_U_12
Pt 0.0322(2) 0.0382(2) 0.0281(2) -0.00505(14) -0.00668(13) -0.00233(14)
N1M 0.051(5) 0.050(5) 0.032(4) 0.008(3) -0.009(4) 0.002(4)
N2M 0.040(4) 0.052(5) 0.033(4) -0.007(3) -0.007(3) 0.002(4)
N1A 0.044(4) 0.040(4) 0.042(4) -0.008(3) -0.010(3) 0.000(3)
C2A 0.038(5) 0.041(5) 0.039(5) -0.008(4) -0.008(4) -0.002(4)
N3A 0.042(4) 0.034(4) 0.028(4) -0.001(3) -0.010(3) 0.001(3)
C3AA 0.048(5) 0.039(5) 0.022(4) -0.006(3) -0.009(4) -0.001(4)
N4A 0.067(6) 0.039(4) 0.040(5) -0.001(3) -0.011(4) -0.012(4)
C5A 0.090(9) 0.040(5) 0.038(5) -0.011(4) -0.017(5) -0.005(5)
C51A 0.093(10) 0.044(6) 0.078(9) 0.000(6) -0.016(8) 0.002(6)
C6A 0.074(8) 0.045(6) 0.048(6) -0.018(5) -0.008(5) 0.014(5)
C7A 0.055(6) 0.053(6) 0.035(5) -0.012(4) -0.007(4) 0.008(5)
O7A 0.054(5) 0.070(5) 0.067(5) -0.018(4) 0.011(4) 0.014(4)
N8A 0.043(4) 0.042(4) 0.030(4) -0.011(3) -0.007(3) 0.004(3)
N1B 0.046(5) 0.061(5) 0.034(4) -0.004(4) -0.005(3) -0.001(4)
C2B 0.045(5) 0.054(6) 0.033(5) -0.002(4) -0.002(4) -0.002(4)
N3B 0.040(4) 0.047(4) 0.028(4) -0.006(3) -0.004(3) 0.001(3)
C3AB 0.040(5) 0.051(5) 0.025(4) -0.008(4) -0.002(4) 0.002(4)
N4B 0.053(5) 0.056(5) 0.040(4) -0.014(4) -0.014(4) 0.000(4)
C5B 0.061(7) 0.061(6) 0.041(5) -0.013(5) -0.011(5) 0.002(5)
C51B 0.123(13) 0.055(7) 0.079(9) -0.023(6) -0.037(9) -0.014(8)
C6B 0.073(8) 0.079(8) 0.046(6) -0.022(6) -0.022(6) -0.001(6)
C7B 0.048(6) 0.067(6) 0.030(5) -0.013(5) -0.011(4) 0.004(5)
O7B 0.063(5) 0.101(6) 0.033(4) -0.009(4) -0.018(3) 0.010(5)
N8B 0.043(4) 0.051(4) 0.031(4) -0.011(3) -0.005(3) 0.003(4)
N1N 0.095(9) 0.050(6) 0.063(7) -0.004(5) 0.000(6) 0.012(6)
O1N 0.113(9) 0.061(6) 0.135(11) 0.004(6) -0.015(8) -0.015(6)
O2N 0.174(16) 0.091(9) 0.197(17) -0.071(11) -0.051(13) 0.000(10)
O3N 0.281(26) 0.162(16) 0.088(11) 0.016(10) 0.005(13) 0.083(16)
O1W 0.138(10) 0.062(6) 0.072(6) -0.006(5) -0.040(7) 0.007(6)

loop_
_atom_site_label
_atom_site_type_symbol
_atom_site_fract_x
_atom_site_fract_y
_atom_site_fract_z
_atom_site_U_iso_or_equiv
_atom_site_thermal_displace_type
_atom_site_occupancy
_atom_site_calc_flag
_atom_site_refinement_flags
_atom_site_disorder_group
Pt Pt 0.08020(4) 0.15440(3) 0.20176(2) 0.0333(2) Uani 1 d . .
N1M N -0.1519(12) 0.1941(8) 0.2644(7) 0.048(2) Uani 1 d . .
H11M H -0.1672(12) 0.1503(8) 0.3323(7) 0.100 Uiso 1 d R .
H12M H -0.2312(12) 0.1788(8) 0.2262(7) 0.100 Uiso 1 d R .
H13M H -0.1608(12) 0.2702(8) 0.2623(7) 0.100 Uiso 1 d R .
N2M N -0.0035(11) 0.2044(8) 0.0513(6) 0.043(2) Uani 1 d . .
H21M H 0.0403(11) 0.2728(8) 0.0144(6) 0.100 Uiso 1 d R .
H22M H -0.1172(11) 0.2127(8) 0.0558(6) 0.100 Uiso 1 d R .
H23M H 0.0300(11) 0.1494(8) 0.0178(6) 0.100 Uiso 1 d R .
N1A N 0.6000(10) 0.1497(7) 0.0913(6) 0.042(2) Uani 1 d . .
C2A C 0.4474(12) 0.1977(8) 0.1122(7) 0.040(2) Uani 1 d . .
H2A H 0.4303(12) 0.2781(8) 0.1056(7) 0.100 Uiso 1 d R .
N3A N 0.3188(10) 0.1220(7) 0.1421(6) 0.036(2) Uani 1 d . .
C3AA C 0.3948(12) 0.0163(8) 0.1436(6) 0.037(2) Uani 1 d . .
N4A N 0.3304(13) -0.0906(7) 0.1702(7) 0.050(2) Uani 1 d . .
H4A H 0.2239(13) -0.1004(7) 0.1910(7) 0.100 Uiso 1 d R .
C5A C 0.4416(18) -0.1830(9) 0.1651(8) 0.055(3) Uani 1 d . .
C51A C 0.3666(21) -0.3014(10) 0.1941(12) 0.075(4) Uani 1 d . .
H51A H 0.4478(21) -0.3571(10) 0.1731(12) 0.100 Uiso 1 d R .
H52A H 0.2649(21) -0.2957(10) 0.1571(12) 0.100 Uiso 1 d R .
H53A H 0.3384(21) -0.3273(10) 0.2704(12) 0.100 Uiso 1 d R .
C6A C 0.6117(16) -0.1706(9) 0.1358(9) 0.055(3) Uani 1 d . .
H6A H 0.6810(16) -0.2374(9) 0.1340(9) 0.100 Uiso 1 d R .
C7A C 0.6834(14) -0.0627(9) 0.1070(8) 0.048(2) Uani 1 d . .
O7A O 0.8368(11) -0.0366(8) 0.0774(7) 0.066(2) Uani 1 d . .
N8A N 0.5629(10) 0.0329(7) 0.1110(6) 0.038(2) Uani 1 d . .
N1B N 0.2287(11) -0.0370(8) 0.5071(6) 0.049(2) Uani 1 d . .
C2B C 0.1532(13) -0.0195(9) 0.4162(8) 0.046(2) Uani 1 d . .
H2B H 0.0983(13) -0.0782(9) 0.3991(8) 0.100 Uiso 1 d R .
N3B N 0.1640(10) 0.0941(7) 0.3504(6) 0.039(2) Uani 1 d . .
C3AB C 0.2559(12) 0.1484(8) 0.4036(7) 0.039(2) Uani 1 d . .
N4B N 0.3108(12) 0.2581(8) 0.3742(7) 0.049(2) Uani 1 d . .
H4B H 0.2858(12) 0.3074(8) 0.3143(7) 0.100 Uiso 1 d R .
C5B C 0.4079(15) 0.2899(10) 0.4436(9) 0.054(3) Uani 1 d . .
C51B C 0.4704(22) 0.4106(11) 0.4038(12) 0.082(4) Uani 1 d . .
H51B H 0.3753(22) 0.4669(11) 0.4005(12) 0.100 Uiso 1 d R .
H52B H 0.5268(22) 0.4208(11) 0.3331(12) 0.100 Uiso 1 d R .
H53B H 0.5495(22) 0.4226(11) 0.4513(12) 0.100 Uiso 1 d R .
C6B C 0.4442(17) 0.2117(12) 0.5402(10) 0.064(3) Uani 1 d . .
H6B H 0.5104(17) 0.2368(12) 0.5845(10) 0.100 Uiso 1 d R .
C7B C 0.3877(13) 0.0968(10) 0.5749(8) 0.048(2) Uani 1 d . .
O7B O 0.4169(11) 0.0198(9) 0.6554(6) 0.067(2) Uani 1 d . .
N8B N 0.2909(10) 0.0720(7) 0.4974(6) 0.042(2) Uani 1 d . .
N1N N -0.2467(16) 0.4892(9) 0.0784(9) 0.073(3) Uani 1 d . .
O1N O -0.2249(17) 0.5906(9) 0.0312(11) 0.108(4) Uani 1 d . .
O2N O -0.2619(23) 0.4181(13) 0.0287(16) 0.145(7) Uani 1 d . .
O3N O -0.2673(33) 0.4440(17) 0.1732(13) 0.193(10) Uani 1 d . .
N2N N 0.0567(35) -0.3480(18) 0.4846(19) 0.100 Uiso 0.50 d PD .
O4N O 0.0853(31) -0.3091(18) 0.5531(18) 0.100 Uiso 0.50 d PD .
O5N O 0.0305(32) -0.4527(15) 0.5040(19) 0.100 Uiso 0.50 d PD .
O6N O -0.0291(33) -0.2833(18) 0.4155(17) 0.100 Uiso 0.50 d PD .
N3N N 0.0974(38) -0.5203(19) 0.6759(18) 0.100 Uiso 0.50 d PD .
O7N O 0.0706(31) -0.6064(17) 0.7412(16) 0.100 Uiso 0.50 d PD .
O8N O 0.1323(32) -0.4335(17) 0.7016(18) 0.100 Uiso 0.50 d PD .
O9N O 0.1654(33) -0.5264(19) 0.5871(15) 0.100 Uiso 0.50 d PD .
O1W O 0.2033(19) 0.4333(9) 0.2060(9) 0.092(3) Uani 1 d D .
H11W H 0.1011(90) 0.4146(143) 0.2007(118) 0.100 Uiso 1 d D .
H12W H 0.2428(178) 0.4758(130) 0.1440(60) 0.100 Uiso 1 d D .
O2W O -0.0129(33) -0.1832(22) 0.3138(21) 0.096(6) Uiso 0.50 d P .
O3W O 0.0256(25) -0.1418(17) 0.2326(17) 0.070(5) Uiso 0.50 d P .

loop_
_geom_bond_atom_site_label_1
_geom_bond_atom_site_label_2
_geom_bond_distance
_geom_bond_site_symmetry_2
_geom_bond_publ_flag
Pt N1M 2.003(9) . ?
Pt N3A 2.012(8) . ?
Pt N3B 2.018(8) . ?
Pt N2M 2.035(8) . ?
N1A C2A 1.326(12) . ?
N1A N8A 1.378(11) . ?
C2A N3A 1.354(12) . ?
N3A C3AA 1.340(12) . ?
C3AA N4A 1.336(12) . ?
C3AA N8A 1.359(12) . ?
N4A C5A 1.36(2) . ?
C5A C6A 1.36(2) . ?
C5A C51A 1.49(2) . ?
C6A C7A 1.37(2) . ?
C7A O7A 1.263(14) . ?
C7A N8A 1.430(13) . ?
N1B C2B 1.329(13) . ?
N1B N8B 1.379(12) . ?
C2B N3B 1.377(13) . ?
N3B C3AB 1.350(12) . ?
C3AB N8B 1.336(12) . ?
C3AB N4B 1.335(13) . ?
N4B C5B 1.378(14) . ?
C5B C6B 1.37(2) . ?
C5B C51B 1.48(2) . ?
C6B C7B 1.40(2) . ?
C7B O7B 1.205(13) . ?
C7B N8B 1.422(12) . ?
N1N O1N 1.199(14) . ?
N1N O2N 1.21(2) . ?
N1N O3N 1.20(2) . ?
N2N O4N 1.15(2) . ?
N2N O5N 1.22(2) . ?
N2N O6N 1.22(2) . ?
O4N O8N 2.12(3) . ?
O5N O9N 1.61(3) . ?
O5N O5N 1.28(3) 2_546 ?
O5N O9N 2.10(3) 2_546 ?
O6N O2W 1.51(3) . ?
N3N O7N 1.14(2) . ?
N3N O8N 1.22(2) . ?
N3N O9N 1.24(2) . ?
O9N O5N 2.10(3) 2_546 ?
O2W O3W 1.05(3) . ?
